data_4081311
loop_
_publ_author_name
'Badaj, Anna C.'
'Lavoie, Gino G.'

_publ_section_title
;
 Reactivity Study of Imino-N-Heterocyclic Carbene Palladium(II) Methyl
 Complexes
;
_journal_issue 16
_journal_name_full Organometallics
_journal_page_first 4577
_journal_paper_doi 10.1021/om400533d
_journal_volume 32
_journal_year 2013
_chemical_formula_moiety 'C50 H55 Cl0.79 I0.21 N6 Pd, C H Cl3'
_chemical_formula_sum 'C51 H56 Cl3.79 I0.21 N6 Pd'
_chemical_formula_weight 1020.06
_chemical_name_systematic
;
 ?
;
_space_group_IT_number 14
_symmetry_cell_setting monoclinic
_symmetry_space_group_name_Hall '-P 2ybc'
_symmetry_space_group_name_H-M 'P 1 21/c 1'
_atom_sites_solution_hydrogens geom
_atom_sites_solution_primary direct
_atom_sites_solution_secondary difmap
_audit_creation_method SHELXL-97
_cell_angle_alpha 90.00
_cell_angle_beta 106.0530(10)
_cell_angle_gamma 90.00
_cell_formula_units_Z 4
_cell_length_a 20.1462(5)
_cell_length_b 11.6235(2)
_cell_length_c 21.7148(5)
_cell_measurement_reflns_used 30811
_cell_measurement_temperature 150(2)
_cell_measurement_theta_max 27.48
_cell_measurement_theta_min 2.55
_cell_volume 4886.66(19)
_computing_cell_refinement 'Denzo-SMN (Otwinowski & Minor, 1997)'
_computing_data_collection 'Collect (Nonius B.V., 1997-2002)'
_computing_data_reduction Denzo-SMN
_computing_molecular_graphics 'CAMERON (Watkin, Prout & Pearce, 1996)'
_computing_publication_material 'SHELXL-97 (Sheldrick, 2008)'
_computing_structure_refinement 'SHELXL-97 (Sheldrick, 2008)'
_computing_structure_solution 'SHELXS-97 (Sheldrick, 2008)'
_diffrn_ambient_temperature 150(1)
_diffrn_detector_area_resol_mean 9
_diffrn_measured_fraction_theta_full 0.995
_diffrn_measured_fraction_theta_max 0.995
_diffrn_measurement_device_type 'Nonius KappaCCD'
_diffrn_measurement_method '\f scans and \w scans with \k offsets'
_diffrn_radiation_monochromator graphite
_diffrn_radiation_source 'fine-focus sealed tube'
_diffrn_radiation_type MoK\a
_diffrn_radiation_wavelength 0.71073
_diffrn_reflns_av_R_equivalents 0.0673
_diffrn_reflns_av_sigmaI/netI 0.0734
_diffrn_reflns_limit_h_max 25
_diffrn_reflns_limit_h_min -26
_diffrn_reflns_limit_k_max 15
_diffrn_reflns_limit_k_min -15
_diffrn_reflns_limit_l_max 28
_diffrn_reflns_limit_l_min -27
_diffrn_reflns_number 42876
_diffrn_reflns_theta_full 27.44
_diffrn_reflns_theta_max 27.44
_diffrn_reflns_theta_min 2.62
_exptl_absorpt_coefficient_mu 0.761
_exptl_absorpt_correction_T_max 0.9400
_exptl_absorpt_correction_T_min 0.8590
_exptl_absorpt_correction_type multi-scan
_exptl_absorpt_process_details
;
multi-scan from symmetry-related measurements 
 Sortav (Blessing 1995)
;
_exptl_crystal_colour orange
_exptl_crystal_density_diffrn 1.392
_exptl_crystal_density_method 'not measured'
_exptl_crystal_description plate
_exptl_crystal_F_000 2108
_exptl_crystal_size_max 0.20
_exptl_crystal_size_mid 0.16
_exptl_crystal_size_min 0.08
_refine_diff_density_max 0.732
_refine_diff_density_min -0.611
_refine_diff_density_rms 0.090
_refine_ls_extinction_method none
_refine_ls_goodness_of_fit_ref 1.013
_refine_ls_hydrogen_treatment constr
_refine_ls_matrix_type full
_refine_ls_number_parameters 576
_refine_ls_number_reflns 11073
_refine_ls_number_restraints 0
_refine_ls_restrained_S_all 1.013
_refine_ls_R_factor_all 0.0890
_refine_ls_R_factor_gt 0.0494
_refine_ls_shift/su_max 0.048
_refine_ls_shift/su_mean 0.000
_refine_ls_structure_factor_coef Fsqd
_refine_ls_weighting_details 'calc w=1/[\s^2^(Fo^2^)+(0.0277P)^2^+7.1590P] where P=(Fo^2^+2Fc^2^)/3'
_refine_ls_weighting_scheme calc
_refine_ls_wR_factor_gt 0.0877
_refine_ls_wR_factor_ref 0.1011
_reflns_number_gt 7741
_reflns_number_total 11073
_reflns_threshold_expression >2\s(I)
_cod_data_source_file om400533d_si_002.cif
_cod_data_source_block k11277
_cod_depositor_comments
;
The following automatic conversions were performed:

'_symmetry_cell_setting' value 'Monoclinic' changed to 'monoclinic'
according to /home/saulius/struct/CIF-dictionaries/cif_core.dic
dictionary named 'cif_core.dic' version 2.4.2 from 2011-04-26.

Automatic conversion script
Id: cif_fix_values 1891 2012-01-12 08:04:46Z andrius 
;
_cod_original_sg_symbol_H-M 'P 21/c'
_cod_database_code 4081311

loop_
_symmetry_equiv_pos_as_xyz
'x, y, z'
'-x, y+1/2, -z+1/2'
'-x, -y, -z'
'x, -y-1/2, z-1/2'

loop_
_atom_site_label
_atom_site_type_symbol
_atom_site_fract_x
_atom_site_fract_y
_atom_site_fract_z
_atom_site_U_iso_or_equiv
_atom_site_adp_type
_atom_site_occupancy
_atom_site_symmetry_multiplicity
_atom_site_calc_flag
_atom_site_refinement_flags
C1 C 0.24092(16) 0.1569(3) 0.11947(14) 0.0219(7) Uani 1 1 d .
C2 C 0.20781(18) 0.2518(3) 0.19750(16) 0.0289(8) Uani 1 1 d .
H2A H 0.2038 0.2724 0.2377 0.035 Uiso 1 1 calc R
C3 C 0.17547(18) 0.3006(3) 0.14210(15) 0.0277(8) Uani 1 1 d .
H3A H 0.1447 0.3619 0.1362 0.033 Uiso 1 1 calc R
C4 C 0.29624(17) 0.0995(3) 0.23463(15) 0.0233(7) Uani 1 1 d .
C5 C 0.35786(17) 0.0501(3) 0.21950(15) 0.0281(7) Uani 1 1 d .
H5A1 H 0.3912 0.0277 0.2585 0.042 Uiso 1 1 calc R
H5A2 H 0.3778 0.1066 0.1978 0.042 Uiso 1 1 calc R
H5A3 H 0.3444 -0.0161 0.1924 0.042 Uiso 1 1 calc R
C6 C 0.32703(17) 0.0522(3) 0.34383(14) 0.0251(7) Uani 1 1 d .
C7 C 0.36263(19) 0.1293(3) 0.39154(15) 0.0294(8) Uani 1 1 d .
C8 C 0.40472(19) 0.0858(3) 0.44829(16) 0.0340(8) Uani 1 1 d .
H8A H 0.4279 0.1362 0.4803 0.041 Uiso 1 1 calc R
C9 C 0.41274(18) -0.0319(3) 0.45806(15) 0.0297(8) Uani 1 1 d .
H9A H 0.4415 -0.0604 0.4962 0.036 Uiso 1 1 calc R
C10 C 0.37798(18) -0.1058(3) 0.41110(15) 0.0296(8) Uani 1 1 d .
H10A H 0.3841 -0.1845 0.4178 0.036 Uiso 1 1 calc R
C11 C 0.33346(18) -0.0665(3) 0.35330(15) 0.0276(8) Uani 1 1 d .
C12 C 0.3538(3) 0.2575(3) 0.37999(18) 0.0511(12) Uani 1 1 d .
H12D H 0.3055 0.2760 0.3665 0.077 Uiso 1 1 calc R
H12E H 0.3750 0.2799 0.3473 0.077 Uiso 1 1 calc R
H12F H 0.3754 0.2981 0.4189 0.077 Uiso 1 1 calc R
C13 C 0.2930(2) -0.1500(3) 0.30434(17) 0.0419(10) Uani 1 1 d .
H13A H 0.2447 -0.1317 0.2944 0.063 Uiso 1 1 calc R
H13B H 0.3005 -0.2268 0.3212 0.063 Uiso 1 1 calc R
H13C H 0.3080 -0.1450 0.2661 0.063 Uiso 1 1 calc R
C14 C 0.17267(17) 0.2708(3) 0.02679(14) 0.0239(7) Uani 1 1 d .
C15 C 0.11149(18) 0.2213(3) -0.00974(15) 0.0277(8) Uani 1 1 d .
C16 C 0.09132(19) 0.2482(3) -0.07493(16) 0.0323(8) Uani 1 1 d .
H16A H 0.0506 0.2169 -0.1007 0.039 Uiso 1 1 calc R
C17 C 0.1301(2) 0.3202(3) -0.10275(16) 0.0355(9) Uani 1 1 d .
C18 C 0.18878(19) 0.3713(3) -0.06360(16) 0.0329(8) Uani 1 1 d .
H18A H 0.2143 0.4212 -0.0816 0.040 Uiso 1 1 calc R
C19 C 0.21074(18) 0.3498(3) 0.00218(15) 0.0275(8) Uani 1 1 d .
C20 C 0.06912(19) 0.1432(3) 0.01997(17) 0.0347(8) Uani 1 1 d .
H20A H 0.0937 0.0726 0.0330 0.052 Uiso 1 1 calc R
H20B H 0.0258 0.1270 -0.0108 0.052 Uiso 1 1 calc R
H20C H 0.0609 0.1803 0.0567 0.052 Uiso 1 1 calc R
C21 C 0.1074(2) 0.3451(4) -0.17413(17) 0.0507(11) Uani 1 1 d .
H21A H 0.0905 0.2756 -0.1971 0.076 Uiso 1 1 calc R
H21B H 0.1460 0.3735 -0.1874 0.076 Uiso 1 1 calc R
H21C H 0.0714 0.4018 -0.1830 0.076 Uiso 1 1 calc R
C22 C 0.27236(19) 0.4119(3) 0.04427(17) 0.0380(9) Uani 1 1 d .
H22D H 0.2591 0.4513 0.0779 0.057 Uiso 1 1 calc R
H22E H 0.2891 0.4667 0.0191 0.057 Uiso 1 1 calc R
H22F H 0.3081 0.3574 0.0627 0.057 Uiso 1 1 calc R
C23 C 0.23597(19) -0.2752(3) -0.04717(17) 0.0332(8) Uani 1 1 d .
H23D H 0.2070 -0.2601 -0.0896 0.050 Uiso 1 1 calc R
H23E H 0.2176 -0.3390 -0.0291 0.050 Uiso 1 1 calc R
H23F H 0.2818 -0.2933 -0.0492 0.050 Uiso 1 1 calc R
C24 C 0.34079(18) -0.0966(3) -0.02548(16) 0.0274(8) Uani 1 1 d .
C25 C 0.32626(19) -0.0585(3) -0.08950(16) 0.0314(8) Uani 1 1 d .
C26 C 0.3806(2) -0.0582(3) -0.11756(18) 0.0374(9) Uani 1 1 d .
H26A H 0.3724 -0.0349 -0.1600 0.045 Uiso 1 1 calc R
C27 C 0.4459(2) -0.0913(3) -0.08417(19) 0.0393(9) Uani 1 1 d .
H27A H 0.4813 -0.0903 -0.1040 0.047 Uiso 1 1 calc R
C28 C 0.4592(2) -0.1262(3) -0.02125(18) 0.0352(9) Uani 1 1 d .
H28A H 0.5038 -0.1482 0.0010 0.042 Uiso 1 1 calc R
C29 C 0.40736(18) -0.1291(3) 0.00938(16) 0.0288(8) Uani 1 1 d .
C30 C 0.2556(2) -0.0169(3) -0.12546(17) 0.0409(9) Uani 1 1 d .
H30D H 0.2577 0.0185 -0.1648 0.061 Uiso 1 1 calc R
H30E H 0.2398 0.0383 -0.0998 0.061 Uiso 1 1 calc R
H30F H 0.2243 -0.0809 -0.1347 0.061 Uiso 1 1 calc R
C31 C 0.4221(2) -0.1657(3) 0.07852(17) 0.0404(9) Uani 1 1 d .
H31A H 0.4069 -0.1067 0.1025 0.061 Uiso 1 1 calc R
H31B H 0.4708 -0.1777 0.0960 0.061 Uiso 1 1 calc R
H31C H 0.3979 -0.2359 0.0810 0.061 Uiso 1 1 calc R
C32 C 0.23820(17) -0.1711(3) -0.00622(15) 0.0266(7) Uani 1 1 d .
C33 C 0.18557(17) -0.1535(3) 0.03028(15) 0.0236(7) Uani 1 1 d .
C34 C 0.08854(17) -0.2442(3) -0.04227(15) 0.0282(8) Uani 1 1 d .
C35 C 0.07106(18) -0.3602(3) -0.03766(16) 0.0324(8) Uani 1 1 d .
C36 C 0.03306(19) -0.4150(3) -0.09329(18) 0.0403(9) Uani 1 1 d .
H36A H 0.0220 -0.4924 -0.0915 0.048 Uiso 1 1 calc R
C37 C 0.0116(2) -0.3578(4) -0.15052(19) 0.0488(11) Uani 1 1 d .
H37A H -0.0134 -0.3964 -0.1871 0.059 Uiso 1 1 calc R
C38 C 0.0272(2) -0.2427(4) -0.15381(17) 0.0444(10) Uani 1 1 d .
H38A H 0.0115 -0.2040 -0.1926 0.053 Uiso 1 1 calc R
C39 C 0.06600(18) -0.1836(3) -0.10036(16) 0.0339(8) Uani 1 1 d .
C40 C 0.0941(2) -0.4215(3) 0.02568(18) 0.0401(9) Uani 1 1 d .
H40A H 0.0772 -0.4991 0.0208 0.060 Uiso 1 1 calc R
H40B H 0.0761 -0.3823 0.0565 0.060 Uiso 1 1 calc R
H40C H 0.1436 -0.4221 0.0402 0.060 Uiso 1 1 calc R
C41 C 0.0806(2) -0.0571(3) -0.10433(18) 0.0451(10) Uani 1 1 d .
H41D H 0.0499 -0.0136 -0.0863 0.068 Uiso 1 1 calc R
H41E H 0.0735 -0.0356 -0.1484 0.068 Uiso 1 1 calc R
H41F H 0.1275 -0.0414 -0.0808 0.068 Uiso 1 1 calc R
C42A C 0.21380(17) -0.0789(3) 0.08864(16) 0.0252(7) Uani 1 1 d .
C43 C 0.18509(19) -0.2078(3) 0.16214(15) 0.0295(8) Uani 1 1 d .
C44 C 0.12429(19) -0.2048(3) 0.18131(16) 0.0367(9) Uani 1 1 d .
C45 C 0.1027(2) -0.3068(4) 0.20446(18) 0.0485(11) Uani 1 1 d .
H45A H 0.0614 -0.3079 0.2157 0.058 Uiso 1 1 calc R
C46 C 0.1420(2) -0.4053(4) 0.21066(18) 0.0506(12) Uani 1 1 d .
H46A H 0.1273 -0.4719 0.2267 0.061 Uiso 1 1 calc R
C47 C 0.2028(2) -0.4061(3) 0.19331(17) 0.0421(10) Uani 1 1 d .
H47A H 0.2290 -0.4731 0.1981 0.051 Uiso 1 1 calc R
C48 C 0.2256(2) -0.3080(3) 0.16873(16) 0.0341(9) Uani 1 1 d .
C49 C 0.0853(2) -0.0939(4) 0.1773(2) 0.0526(11) Uani 1 1 d .
H49A H 0.1157 -0.0352 0.2003 0.079 Uiso 1 1 calc R
H49B H 0.0476 -0.1040 0.1957 0.079 Uiso 1 1 calc R
H49C H 0.0678 -0.0716 0.1332 0.079 Uiso 1 1 calc R
C50 C 0.2925(2) -0.3093(3) 0.15159(19) 0.0417(10) Uani 1 1 d .
H50A H 0.3191 -0.3750 0.1708 0.063 Uiso 1 1 calc R
H50B H 0.3178 -0.2403 0.1671 0.063 Uiso 1 1 calc R
H50C H 0.2835 -0.3134 0.1059 0.063 Uiso 1 1 calc R
C51 C 0.4460(2) 0.3517(4) 0.17747(19) 0.0492(11) Uani 1 1 d .
H51A H 0.4247 0.3005 0.1416 0.059 Uiso 1 1 calc R
Cl1A Cl 0.3660(12) 0.1563(18) 0.0520(10) 0.0313(15) Uani 0.7944(15) 1 d P
Cl2 Cl 0.46699(7) 0.48125(13) 0.14577(6) 0.0776(4) Uani 1 1 d .
Cl3 Cl 0.52004(7) 0.28397(12) 0.22465(7) 0.0806(4) Uani 1 1 d .
Cl4 Cl 0.38567(7) 0.37651(10) 0.22080(6) 0.0669(3) Uani 1 1 d .
N1 N 0.24883(14) 0.1639(2) 0.18428(12) 0.0225(6) Uani 1 1 d .
N2 N 0.19627(14) 0.2427(2) 0.09453(12) 0.0234(6) Uani 1 1 d .
N3 N 0.28120(14) 0.1005(2) 0.28744(12) 0.0260(6) Uani 1 1 d .
N4 N 0.28618(14) -0.0941(2) 0.00576(12) 0.0240(6) Uani 1 1 d .
N5 N 0.12260(15) -0.1854(2) 0.01586(12) 0.0275(6) Uani 1 1 d .
N6 N 0.21047(14) -0.1014(2) 0.14486(13) 0.0281(6) Uani 1 1 d .
Pd Pd 0.272998(13) 0.04021(2) 0.066614(11) 0.02145(8) Uani 1 1 d .
I1A I 0.3699(12) 0.1680(19) 0.0469(11) 0.0313(15) Uani 0.2056(15) 1 d P

loop_
_atom_site_aniso_label
_atom_site_aniso_U_11
_atom_site_aniso_U_22
_atom_site_aniso_U_33
_atom_site_aniso_U_23
_atom_site_aniso_U_13
_atom_site_aniso_U_12
C1 0.0237(18) 0.0206(16) 0.0215(16) -0.0007(13) 0.0067(14) 0.0010(14)
C2 0.038(2) 0.0272(18) 0.0231(17) -0.0014(14) 0.0115(15) 0.0081(15)
C3 0.029(2) 0.0252(17) 0.0297(18) -0.0015(14) 0.0100(15) 0.0087(15)
C4 0.0254(19) 0.0185(16) 0.0247(17) -0.0013(13) 0.0049(14) -0.0006(13)
C5 0.0284(19) 0.0298(18) 0.0246(16) 0.0025(14) 0.0048(14) 0.0052(15)
C6 0.0262(19) 0.0297(18) 0.0203(15) 0.0035(14) 0.0082(14) 0.0038(15)
C7 0.037(2) 0.0265(18) 0.0253(17) -0.0005(14) 0.0093(16) 0.0011(15)
C8 0.037(2) 0.036(2) 0.0253(18) -0.0047(15) 0.0019(16) -0.0038(17)
C9 0.0282(19) 0.038(2) 0.0216(16) 0.0051(15) 0.0037(14) 0.0000(16)
C10 0.034(2) 0.0293(19) 0.0275(18) 0.0081(15) 0.0115(16) 0.0016(15)
C11 0.030(2) 0.0304(19) 0.0225(16) 0.0018(14) 0.0079(15) -0.0026(15)
C12 0.081(3) 0.028(2) 0.034(2) -0.0016(17) -0.001(2) 0.001(2)
C13 0.058(3) 0.031(2) 0.031(2) 0.0057(16) 0.0026(18) -0.0089(18)
C14 0.0281(19) 0.0233(17) 0.0199(16) 0.0034(13) 0.0062(14) 0.0077(14)
C15 0.026(2) 0.0307(18) 0.0262(17) -0.0001(15) 0.0072(15) 0.0059(15)
C16 0.027(2) 0.038(2) 0.0276(18) -0.0031(16) 0.0005(15) 0.0019(16)
C17 0.039(2) 0.042(2) 0.0237(18) 0.0046(16) 0.0061(16) 0.0105(18)
C18 0.037(2) 0.0332(19) 0.0328(19) 0.0079(16) 0.0169(17) 0.0022(16)
C19 0.0267(19) 0.0261(18) 0.0289(18) 0.0036(14) 0.0064(15) 0.0061(14)
C20 0.028(2) 0.041(2) 0.0329(19) 0.0001(16) 0.0058(16) -0.0012(16)
C21 0.051(3) 0.071(3) 0.027(2) 0.007(2) 0.0050(19) 0.006(2)
C22 0.040(2) 0.033(2) 0.038(2) 0.0064(17) 0.0047(18) -0.0069(17)
C23 0.030(2) 0.0316(19) 0.041(2) -0.0118(16) 0.0145(17) -0.0033(16)
C24 0.032(2) 0.0224(17) 0.0310(18) -0.0110(14) 0.0143(16) -0.0060(15)
C25 0.038(2) 0.0232(18) 0.0326(19) -0.0086(15) 0.0100(16) -0.0072(15)
C26 0.052(3) 0.034(2) 0.0325(19) -0.0097(16) 0.0228(19) -0.0097(18)
C27 0.043(3) 0.0296(19) 0.056(3) -0.0174(18) 0.030(2) -0.0133(18)
C28 0.030(2) 0.0274(18) 0.051(2) -0.0128(17) 0.0161(18) -0.0047(15)
C29 0.025(2) 0.0258(18) 0.0370(19) -0.0119(15) 0.0119(16) -0.0042(14)
C30 0.050(3) 0.043(2) 0.0293(19) 0.0006(17) 0.0097(18) -0.0055(19)
C31 0.030(2) 0.047(2) 0.041(2) -0.0003(18) 0.0052(17) 0.0057(18)
C32 0.0263(19) 0.0274(17) 0.0252(17) -0.0006(14) 0.0058(15) 0.0033(15)
C33 0.0244(19) 0.0211(16) 0.0248(16) 0.0009(13) 0.0061(14) 0.0039(14)
C34 0.0182(18) 0.040(2) 0.0277(18) -0.0080(15) 0.0087(14) -0.0014(15)
C35 0.026(2) 0.039(2) 0.0334(19) -0.0051(16) 0.0092(16) -0.0035(16)
C36 0.032(2) 0.047(2) 0.044(2) -0.0150(19) 0.0136(18) -0.0151(18)
C37 0.039(3) 0.070(3) 0.036(2) -0.018(2) 0.0070(19) -0.012(2)
C38 0.039(2) 0.070(3) 0.0222(18) -0.0030(19) 0.0054(17) 0.001(2)
C39 0.026(2) 0.047(2) 0.0317(19) -0.0006(17) 0.0132(16) 0.0033(17)
C40 0.039(2) 0.037(2) 0.045(2) -0.0032(18) 0.0124(19) -0.0078(17)
C41 0.049(3) 0.052(2) 0.034(2) 0.0097(18) 0.0095(18) 0.008(2)
C42A 0.0242(19) 0.0235(16) 0.0299(18) -0.0006(14) 0.0108(15) 0.0024(14)
C43 0.034(2) 0.0328(19) 0.0196(16) -0.0042(14) 0.0039(15) -0.0064(16)
C44 0.032(2) 0.054(2) 0.0224(17) -0.0002(17) 0.0043(16) -0.0036(18)
C45 0.037(2) 0.077(3) 0.032(2) 0.001(2) 0.0104(18) -0.018(2)
C46 0.063(3) 0.048(3) 0.035(2) 0.0074(19) 0.005(2) -0.023(2)
C47 0.052(3) 0.037(2) 0.032(2) 0.0000(17) 0.0029(19) -0.0120(19)
C48 0.044(2) 0.0297(19) 0.0248(18) -0.0034(15) 0.0042(16) -0.0095(17)
C49 0.033(2) 0.079(3) 0.051(3) 0.000(2) 0.020(2) 0.002(2)
C50 0.049(3) 0.031(2) 0.046(2) -0.0006(17) 0.015(2) 0.0063(18)
C51 0.039(3) 0.065(3) 0.042(2) -0.005(2) 0.0095(19) -0.004(2)
Cl1A 0.0324(19) 0.032(3) 0.035(2) -0.0065(19) 0.0187(13) -0.0093(18)
Cl2 0.0624(8) 0.1059(10) 0.0623(8) 0.0253(7) 0.0136(6) -0.0210(7)
Cl3 0.0572(8) 0.0791(9) 0.0907(10) -0.0030(7) -0.0041(7) 0.0081(7)
Cl4 0.0784(9) 0.0651(7) 0.0715(8) 0.0010(6) 0.0444(7) 0.0006(6)
N1 0.0252(15) 0.0216(13) 0.0211(13) -0.0001(11) 0.0071(12) 0.0025(11)
N2 0.0249(16) 0.0249(14) 0.0199(13) 0.0027(11) 0.0053(11) 0.0050(12)
N3 0.0302(17) 0.0245(14) 0.0222(14) 0.0017(11) 0.0055(12) 0.0030(12)
N4 0.0229(16) 0.0231(14) 0.0267(14) 0.0003(12) 0.0079(12) 0.0025(12)
N5 0.0273(17) 0.0282(15) 0.0260(14) -0.0010(12) 0.0057(12) -0.0001(12)
N6 0.0275(17) 0.0263(15) 0.0303(15) -0.0014(12) 0.0079(13) -0.0026(12)
Pd 0.02407(14) 0.02000(13) 0.02047(12) -0.00144(10) 0.00649(9) 0.00112(11)
I1A 0.0324(19) 0.032(3) 0.035(2) -0.0065(19) 0.0187(13) -0.0093(18)

loop_
_atom_type_symbol
_atom_type_description
_atom_type_scat_dispersion_real
_atom_type_scat_dispersion_imag
_atom_type_scat_source
C C 0.0033 0.0016 'International Tables Vol C Tables 4.2.6.8 and 6.1.1.4'
H H 0.0000 0.0000 'International Tables Vol C Tables 4.2.6.8 and 6.1.1.4'
Cl Cl 0.1484 0.1585 'International Tables Vol C Tables 4.2.6.8 and 6.1.1.4'
N N 0.0061 0.0033 'International Tables Vol C Tables 4.2.6.8 and 6.1.1.4'
Pd Pd -0.9988 1.0072 'International Tables Vol C Tables 4.2.6.8 and 6.1.1.4'
Br Br -0.2901 2.4595 'International Tables Vol C Tables 4.2.6.8 and 6.1.1.4'
I I -0.4742 1.8119 'International Tables Vol C Tables 4.2.6.8 and 6.1.1.4'

loop_
_geom_angle_atom_site_label_1
_geom_angle_atom_site_label_2
_geom_angle_atom_site_label_3
_geom_angle
N2 C1 N1 104.0(2)
N2 C1 Pd 123.8(2)
N1 C1 Pd 131.7(2)
C3 C2 N1 107.3(3)
C3 C2 H2A 126.4
N1 C2 H2A 126.4
C2 C3 N2 107.0(3)
C2 C3 H3A 126.5
N2 C3 H3A 126.5
N3 C4 N1 114.0(3)
N3 C4 C5 129.0(3)
N1 C4 C5 116.8(3)
C4 C5 H5A1 109.5
C4 C5 H5A2 109.5
H5A1 C5 H5A2 109.5
C4 C5 H5A3 109.5
H5A1 C5 H5A3 109.5
H5A2 C5 H5A3 109.5
C11 C6 C7 120.9(3)
C11 C6 N3 121.8(3)
C7 C6 N3 117.2(3)
C8 C7 C6 119.0(3)
C8 C7 C12 121.5(3)
C6 C7 C12 119.5(3)
C7 C8 C9 120.9(3)
C7 C8 H8A 119.6
C9 C8 H8A 119.6
C10 C9 C8 119.4(3)
C10 C9 H9A 120.3
C8 C9 H9A 120.3
C9 C10 C11 122.1(3)
C9 C10 H10A 118.9
C11 C10 H10A 118.9
C6 C11 C10 117.6(3)
C6 C11 C13 121.6(3)
C10 C11 C13 120.7(3)
C7 C12 H12D 109.5
C7 C12 H12E 109.5
H12D C12 H12E 109.5
C7 C12 H12F 109.5
H12D C12 H12F 109.5
H12E C12 H12F 109.5
C11 C13 H13A 109.5
C11 C13 H13B 109.5
H13A C13 H13B 109.5
C11 C13 H13C 109.5
H13A C13 H13C 109.5
H13B C13 H13C 109.5
C15 C14 C19 123.2(3)
C15 C14 N2 118.3(3)
C19 C14 N2 118.4(3)
C14 C15 C16 116.7(3)
C14 C15 C20 121.5(3)
C16 C15 C20 121.9(3)
C17 C16 C15 122.3(3)
C17 C16 H16A 118.9
C15 C16 H16A 118.9
C18 C17 C16 118.6(3)
C18 C17 C21 120.6(3)
C16 C17 C21 120.8(3)
C17 C18 C19 121.8(3)
C17 C18 H18A 119.1
C19 C18 H18A 119.1
C14 C19 C18 117.2(3)
C14 C19 C22 122.1(3)
C18 C19 C22 120.7(3)
C15 C20 H20A 109.5
C15 C20 H20B 109.5
H20A C20 H20B 109.5
C15 C20 H20C 109.5
H20A C20 H20C 109.5
H20B C20 H20C 109.5
C17 C21 H21A 109.5
C17 C21 H21B 109.5
H21A C21 H21B 109.5
C17 C21 H21C 109.5
H21A C21 H21C 109.5
H21B C21 H21C 109.5
C19 C22 H22D 109.5
C19 C22 H22E 109.5
H22D C22 H22E 109.5
C19 C22 H22F 109.5
H22D C22 H22F 109.5
H22E C22 H22F 109.5
C32 C23 H23D 109.5
C32 C23 H23E 109.5
H23D C23 H23E 109.5
C32 C23 H23F 109.5
H23D C23 H23F 109.5
H23E C23 H23F 109.5
C29 C24 C25 121.7(3)
C29 C24 N4 119.5(3)
C25 C24 N4 118.6(3)
C26 C25 C24 117.3(3)
C26 C25 C30 121.2(3)
C24 C25 C30 121.5(3)
C27 C26 C25 121.6(3)
C27 C26 H26A 119.2
C25 C26 H26A 119.2
C26 C27 C28 120.2(3)
C26 C27 H27A 119.9
C28 C27 H27A 119.9
C27 C28 C29 121.1(4)
C27 C28 H28A 119.4
C29 C28 H28A 119.4
C28 C29 C24 118.1(3)
C28 C29 C31 121.2(3)
C24 C29 C31 120.7(3)
C25 C30 H30D 109.5
C25 C30 H30E 109.5
H30D C30 H30E 109.5
C25 C30 H30F 109.5
H30D C30 H30F 109.5
H30E C30 H30F 109.5
C29 C31 H31A 109.5
C29 C31 H31B 109.5
H31A C31 H31B 109.5
C29 C31 H31C 109.5
H31A C31 H31C 109.5
H31B C31 H31C 109.5
N4 C32 C23 125.4(3)
N4 C32 C33 113.4(3)
C23 C32 C33 121.0(3)
N5 C33 C32 129.0(3)
N5 C33 C42A 119.4(3)
C32 C33 C42A 111.3(3)
C35 C34 C39 121.4(3)
C35 C34 N5 117.7(3)
C39 C34 N5 120.5(3)
C36 C35 C34 117.7(3)
C36 C35 C40 122.3(3)
C34 C35 C40 120.0(3)
C37 C36 C35 121.7(4)
C37 C36 H36A 119.2
C35 C36 H36A 119.2
C36 C37 C38 119.9(4)
C36 C37 H37A 120.1
C38 C37 H37A 120.1
C37 C38 C39 121.3(4)
C37 C38 H38A 119.3
C39 C38 H38A 119.3
C38 C39 C34 118.0(3)
C38 C39 C41 120.6(3)
C34 C39 C41 121.4(3)
C35 C40 H40A 109.5
C35 C40 H40B 109.5
H40A C40 H40B 109.5
C35 C40 H40C 109.5
H40A C40 H40C 109.5
H40B C40 H40C 109.5
C39 C41 H41D 109.5
C39 C41 H41E 109.5
H41D C41 H41E 109.5
C39 C41 H41F 109.5
H41D C41 H41F 109.5
H41E C41 H41F 109.5
N6 C42A C33 125.6(3)
N6 C42A Pd 125.1(2)
C33 C42A Pd 108.2(2)
C44 C43 C48 121.4(3)
C44 C43 N6 117.6(3)
C48 C43 N6 120.3(3)
C43 C44 C45 118.0(4)
C43 C44 C49 119.4(3)
C45 C44 C49 122.6(4)
C46 C45 C44 120.7(4)
C46 C45 H45A 119.7
C44 C45 H45A 119.7
C45 C46 C47 120.7(4)
C45 C46 H46A 119.7
C47 C46 H46A 119.7
C46 C47 C48 120.8(4)
C46 C47 H47A 119.6
C48 C47 H47A 119.6
C47 C48 C43 118.3(4)
C47 C48 C50 120.3(4)
C43 C48 C50 121.4(3)
C44 C49 H49A 109.5
C44 C49 H49B 109.5
H49A C49 H49B 109.5
C44 C49 H49C 109.5
H49A C49 H49C 109.5
H49B C49 H49C 109.5
C48 C50 H50A 109.5
C48 C50 H50B 109.5
H50A C50 H50B 109.5
C48 C50 H50C 109.5
H50A C50 H50C 109.5
H50B C50 H50C 109.5
Cl3 C51 Cl4 111.4(2)
Cl3 C51 Cl2 111.0(2)
Cl4 C51 Cl2 110.3(2)
Cl3 C51 H51A 108.0
Cl4 C51 H51A 108.0
Cl2 C51 H51A 108.0
C1 N1 C2 110.3(3)
C1 N1 C4 127.5(3)
C2 N1 C4 122.0(2)
C1 N2 C3 111.3(2)
C1 N2 C14 124.5(3)
C3 N2 C14 124.2(3)
C4 N3 C6 120.9(3)
C32 N4 C24 121.1(3)
C32 N4 Pd 115.0(2)
C24 N4 Pd 123.6(2)
C33 N5 C34 123.8(3)
C42A N6 C43 123.4(3)
C42A Pd C1 91.38(13)
C42A Pd N4 79.71(12)
C1 Pd N4 168.54(12)
C42A Pd Cl1A 166.9(6)
C1 Pd Cl1A 94.8(6)
N4 Pd Cl1A 95.5(6)
C42A Pd I1A 168.7(5)
C1 Pd I1A 94.8(6)
N4 Pd I1A 95.2(5)
Cl1A Pd I1A 2.1(10)

loop_
_geom_bond_atom_site_label_1
_geom_bond_atom_site_label_2
_geom_bond_distance
C1 N2 1.352(4)
C1 N1 1.374(4)
C1 Pd 1.996(3)
C2 C3 1.327(4)
C2 N1 1.393(4)
C2 H2A 0.9300
C3 N2 1.391(4)
C3 H3A 0.9300
C4 N3 1.265(4)
C4 N1 1.446(4)
C4 C5 1.485(5)
C5 H5A1 0.9600
C5 H5A2 0.9600
C5 H5A3 0.9600
C6 C11 1.396(4)
C6 C7 1.407(5)
C6 N3 1.429(4)
C7 C8 1.384(5)
C7 C12 1.513(5)
C8 C9 1.387(5)
C8 H8A 0.9300
C9 C10 1.368(5)
C9 H9A 0.9300
C10 C11 1.402(4)
C10 H10A 0.9300
C11 C13 1.503(5)
C12 H12D 0.9600
C12 H12E 0.9600
C12 H12F 0.9600
C13 H13A 0.9600
C13 H13B 0.9600
C13 H13C 0.9600
C14 C15 1.393(5)
C14 C19 1.394(5)
C14 N2 1.453(4)
C15 C16 1.396(5)
C15 C20 1.508(5)
C16 C17 1.391(5)
C16 H16A 0.9300
C17 C18 1.385(5)
C17 C21 1.518(5)
C18 C19 1.396(4)
C18 H18A 0.9300
C19 C22 1.507(5)
C20 H20A 0.9600
C20 H20B 0.9600
C20 H20C 0.9600
C21 H21A 0.9600
C21 H21B 0.9600
C21 H21C 0.9600
C22 H22D 0.9600
C22 H22E 0.9600
C22 H22F 0.9600
C23 C32 1.495(4)
C23 H23D 0.9600
C23 H23E 0.9600
C23 H23F 0.9600
C24 C29 1.398(5)
C24 C25 1.410(5)
C24 N4 1.444(4)
C25 C26 1.393(5)
C25 C30 1.501(5)
C26 C27 1.369(5)
C26 H26A 0.9300
C27 C28 1.378(5)
C27 H27A 0.9300
C28 C29 1.385(5)
C28 H28A 0.9300
C29 C31 1.509(5)
C30 H30D 0.9600
C30 H30E 0.9600
C30 H30F 0.9600
C31 H31A 0.9600
C31 H31B 0.9600
C31 H31C 0.9600
C32 N4 1.290(4)
C32 C33 1.503(5)
C33 N5 1.275(4)
C33 C42A 1.510(4)
C34 C35 1.404(5)
C34 C39 1.406(5)
C34 N5 1.433(4)
C35 C36 1.392(5)
C35 C40 1.504(5)
C36 C37 1.370(6)
C36 H36A 0.9300
C37 C38 1.381(6)
C37 H37A 0.9300
C38 C39 1.388(5)
C38 H38A 0.9300
C39 C41 1.506(5)
C40 H40A 0.9600
C40 H40B 0.9600
C40 H40C 0.9600
C41 H41D 0.9600
C41 H41E 0.9600
C41 H41F 0.9600
C42A N6 1.268(4)
C42A Pd 1.971(3)
C43 C44 1.399(5)
C43 C48 1.407(5)
C43 N6 1.427(4)
C44 C45 1.403(5)
C44 C49 1.499(6)
C45 C46 1.377(6)
C45 H45A 0.9300
C46 C47 1.379(6)
C46 H46A 0.9300
C47 C48 1.389(5)
C47 H47A 0.9300
C48 C50 1.493(5)
C49 H49A 0.9600
C49 H49B 0.9600
C49 H49C 0.9600
C50 H50A 0.9600
C50 H50B 0.9600
C50 H50C 0.9600
C51 Cl3 1.746(4)
C51 Cl4 1.755(4)
C51 Cl2 1.756(4)
C51 H51A 0.9800
Cl1A Pd 2.400(19)
N4 Pd 2.109(3)
Pd I1A 2.58(2)
